data_7113060
loop_
_publ_author_name
'Hill, Michael S.'
'Kociok-K\"ohn, Gabriele'
'Robinson, Thomas P.'

_publ_section_title
;
 Group 3-centred dehydrocoupling of Me2NH&#x00B7;BH3.
;
_journal_issue 40
_journal_name_full 'Chemical communications (Cambridge, England)'
_journal_page_first 7587
_journal_page_last 7589
_journal_paper_doi 10.1039/c0cc02810j
_journal_volume 46
_journal_year 2010
_chemical_formula_moiety 'C12 H48 B4 N5 Sc Si2'
_chemical_formula_sum 'C12 H48 B4 N5 Sc Si2'
_chemical_formula_weight 406.93
_chemical_name_systematic
;
?
;
_space_group_IT_number 14
_symmetry_cell_setting monoclinic
_symmetry_space_group_name_Hall '-P 2ybc'
_symmetry_space_group_name_H-M 'P 1 21/c 1'
_atom_sites_solution_hydrogens geom
_atom_sites_solution_primary direct
_atom_sites_solution_secondary difmap
_audit_creation_method SHELXL-97
_cell_angle_alpha 90.00
_cell_angle_beta 108.784(2)
_cell_angle_gamma 90.00
_cell_formula_units_Z 4
_cell_length_a 8.3019(3)
_cell_length_b 28.6721(11)
_cell_length_c 11.4062(4)
_cell_measurement_reflns_used 51012
_cell_measurement_temperature 150(2)
_cell_measurement_theta_max 27.485
_cell_measurement_theta_min 2.910
_cell_volume 2570.45(17)
_computing_cell_refinement 'HKL Scalepack (Otwinski & Minor, 1997)'
_computing_data_collection 'Collect (Nonius BV, 1997-2000)'
_computing_data_reduction
;
DENZO-SCALEPACK Z. Otwinowski and W. Minor, "
Processing of X-ray Diffraction Data Collected in Oscillation Mode ",
Methods in Enzymology, Volume 276: Macromolecular Crystallography,
part A, p.307-326, 1997,C.W. Carter, Jr. & R. M. Sweet, Eds., Academic Press.
;
_computing_molecular_graphics 'ORTEP3 for Windows - Farrugia, L. J. J. Appl. Crystallogr. 1997, 30, 565'
_computing_publication_material
;
WinGX publication routines, Farrugia,
L. J., J. Appl. Crystallogr., 1999, 32, 837-838
;
_computing_structure_refinement
;
SHELXL97 -Program for Crystal Structure Analysis (Release 97-2).
Sheldrick, G.M., Institut f\"ur Anorganische Chemie der Universit\"at,
Tammanstrasse 4, D-3400 G\"ottingen, Germany, 1998
;
_computing_structure_solution
;
SIR97- Altomare A., Burla M.C., Camalli M., Cascarano G.L., Giacovazzo C. ,
Guagliardi A., Moliterni A.G.G., Polidori G.,Spagna R.
(1999) J. Appl. Cryst. 32, 115-119
;
_diffrn_ambient_temperature 150(2)
_diffrn_measured_fraction_theta_full 0.970
_diffrn_measured_fraction_theta_max 0.957
_diffrn_measurement_device_type 'Nonius Kappa CCD'
_diffrn_measurement_method '537 1.4 degree images with \f and \w scans'
_diffrn_radiation_monochromator graphite
_diffrn_radiation_source 'fine-focus sealed tube'
_diffrn_radiation_type MoK\a
_diffrn_radiation_wavelength 0.71073
_diffrn_reflns_av_R_equivalents 0.0701
_diffrn_reflns_av_sigmaI/netI 0.0475
_diffrn_reflns_limit_h_max 10
_diffrn_reflns_limit_h_min -10
_diffrn_reflns_limit_k_max 37
_diffrn_reflns_limit_k_min -37
_diffrn_reflns_limit_l_max 14
_diffrn_reflns_limit_l_min -14
_diffrn_reflns_number 26767
_diffrn_reflns_theta_full 25.00
_diffrn_reflns_theta_max 27.53
_diffrn_reflns_theta_min 2.96
_diffrn_standards_decay_% 0
_diffrn_standards_number 0
_exptl_absorpt_coefficient_mu 0.385
_exptl_absorpt_correction_T_max 0.9625
_exptl_absorpt_correction_T_min 0.8309
_exptl_absorpt_correction_type multi-scan
_exptl_absorpt_process_details
;
multi-scan from symmetry-related measurements
Sortav (Blessing 1995)
;
_exptl_crystal_colour colourless
_exptl_crystal_density_diffrn 1.052
_exptl_crystal_density_method 'not measured'
_exptl_crystal_description 'square plate'
_exptl_crystal_F_000 896
_exptl_crystal_size_max 0.50
_exptl_crystal_size_mid 0.35
_exptl_crystal_size_min 0.10
_refine_diff_density_max 0.377
_refine_diff_density_min -0.303
_refine_diff_density_rms 0.055
_refine_ls_extinction_method none
_refine_ls_goodness_of_fit_ref 1.116
_refine_ls_hydrogen_treatment mixed
_refine_ls_matrix_type full
_refine_ls_number_parameters 277
_refine_ls_number_reflns 5661
_refine_ls_number_restraints 0
_refine_ls_restrained_S_all 1.116
_refine_ls_R_factor_all 0.0746
_refine_ls_R_factor_gt 0.0515
_refine_ls_shift/su_max 0.001
_refine_ls_shift/su_mean 0.000
_refine_ls_structure_factor_coef Fsqd
_refine_ls_weighting_details 'calc w=1/[\s^2^(Fo^2^)+(0.0461P)^2^+1.6834P] where P=(Fo^2^+2Fc^2^)/3'
_refine_ls_weighting_scheme calc
_refine_ls_wR_factor_gt 0.1161
_refine_ls_wR_factor_ref 0.1262
_reflns_number_gt 4334
_reflns_number_total 5661
_reflns_threshold_expression >2sigma(I)
_cod_data_source_file c0cc02810j.txt
_cod_data_source_block h10msh1
_cod_original_cell_volume 2570.44(16)
_cod_database_code 7113060

loop_
_symmetry_equiv_pos_as_xyz
'x, y, z'
'-x, y+1/2, -z+1/2'
'-x, -y, -z'
'x, -y-1/2, z-1/2'

loop_
_atom_site_label
_atom_site_type_symbol
_atom_site_fract_x
_atom_site_fract_y
_atom_site_fract_z
_atom_site_U_iso_or_equiv
_atom_site_adp_type
_atom_site_occupancy
_atom_site_symmetry_multiplicity
_atom_site_calc_flag
_atom_site_refinement_flags
Sc Sc 0.00426(6) 0.143999(14) 0.62627(4) 0.02487(12) Uani 1 1 d .
Si1 Si 0.14778(11) 0.08764(3) 0.89601(7) 0.0412(2) Uani 1 1 d .
H1 H 0.310(4) 0.1075(11) 0.894(3) 0.068(10) Uiso 1 1 d .
Si2 Si -0.22346(10) 0.08304(2) 0.75030(7) 0.03747(19) Uani 1 1 d .
H2 H -0.338(3) 0.1051(9) 0.644(2) 0.043(7) Uiso 1 1 d .
N1 N 0.2843(3) 0.23056(7) 0.75676(18) 0.0306(4) Uani 1 1 d .
N2 N -0.0505(2) 0.21662(6) 0.68084(18) 0.0282(4) Uani 1 1 d .
N3 N -0.2233(3) 0.10756(7) 0.34750(18) 0.0337(5) Uani 1 1 d .
N4 N 0.0961(3) 0.09826(6) 0.50176(18) 0.0299(4) Uani 1 1 d .
N5 N -0.0212(3) 0.10298(7) 0.76705(18) 0.0317(5) Uani 1 1 d .
B1 B 0.2879(4) 0.18800(10) 0.6707(3) 0.0329(6) Uani 1 1 d .
H10D H 0.263(4) 0.1541(10) 0.715(3) 0.048(8) Uiso 1 1 d .
H10E H 0.408(4) 0.1844(9) 0.653(2) 0.047(8) Uiso 1 1 d .
H10F H 0.176(3) 0.1917(8) 0.579(2) 0.030(6) Uiso 1 1 d .
B2 B 0.1111(4) 0.23059(10) 0.7912(3) 0.0314(6) Uani 1 1 d .
H20A H 0.124(3) 0.2038(9) 0.863(2) 0.039(7) Uiso 1 1 d .
H20B H 0.087(3) 0.2668(9) 0.822(2) 0.038(7) Uiso 1 1 d .
B3 B -0.2268(4) 0.15595(10) 0.4127(3) 0.0359(6) Uani 1 1 d .
H40A H -0.067(4) 0.0450(10) 0.379(3) 0.046(8) Uiso 1 1 d .
H40B H -0.131(4) 0.0652(10) 0.504(3) 0.053(8) Uiso 1 1 d .
B4 B -0.0798(4) 0.07448(9) 0.4348(3) 0.0340(6) Uani 1 1 d .
H30A H -0.087(3) 0.1735(8) 0.438(2) 0.035(7) Uiso 1 1 d .
H30B H -0.256(4) 0.1472(9) 0.500(3) 0.041(7) Uiso 1 1 d .
H30C H -0.331(4) 0.1797(10) 0.357(3) 0.048(8) Uiso 1 1 d .
C1 C 0.4275(3) 0.22583(10) 0.8747(2) 0.0422(6) Uani 1 1 d .
H1A H 0.5358 0.2272 0.8575 0.063 Uiso 1 1 calc R
H1B H 0.4185 0.1959 0.9135 0.063 Uiso 1 1 calc R
H1C H 0.4227 0.2513 0.9307 0.063 Uiso 1 1 calc R
C2 C 0.3126(4) 0.27456(9) 0.6970(3) 0.0399(6) Uani 1 1 d .
H2A H 0.3016 0.3012 0.7477 0.060 Uiso 1 1 calc R
H2B H 0.2279 0.2771 0.6145 0.060 Uiso 1 1 calc R
H2C H 0.4270 0.2743 0.6896 0.060 Uiso 1 1 calc R
C3 C -0.1014(3) 0.25195(8) 0.5802(2) 0.0376(6) Uani 1 1 d .
H3A H -0.2156 0.2447 0.5242 0.056 Uiso 1 1 calc R
H3B H -0.0205 0.2515 0.5338 0.056 Uiso 1 1 calc R
H3C H -0.1017 0.2830 0.6162 0.056 Uiso 1 1 calc R
C4 C -0.1917(3) 0.21402(9) 0.7343(3) 0.0391(6) Uani 1 1 d .
H4A H -0.2087 0.2447 0.7661 0.059 Uiso 1 1 calc R
H4B H -0.1630 0.1913 0.8020 0.059 Uiso 1 1 calc R
H4C H -0.2964 0.2043 0.6700 0.059 Uiso 1 1 calc R
C5 C -0.3891(4) 0.08332(11) 0.3269(3) 0.0502(7) Uani 1 1 d .
H5A H -0.4813 0.1024 0.2731 0.075 Uiso 1 1 calc R
H5B H -0.4078 0.0786 0.4066 0.075 Uiso 1 1 calc R
H5C H -0.3870 0.0530 0.2875 0.075 Uiso 1 1 calc R
C6 C -0.2062(4) 0.11520(11) 0.2227(2) 0.0509(8) Uani 1 1 d .
H6A H -0.1980 0.0850 0.1847 0.076 Uiso 1 1 calc R
H6B H -0.1035 0.1335 0.2310 0.076 Uiso 1 1 calc R
H6C H -0.3061 0.1321 0.1703 0.076 Uiso 1 1 calc R
C7 C 0.1875(4) 0.11745(9) 0.4207(2) 0.0379(6) Uani 1 1 d .
H7A H 0.3035 0.1260 0.4710 0.057 Uiso 1 1 calc R
H7B H 0.1276 0.1452 0.3779 0.057 Uiso 1 1 calc R
H7C H 0.1919 0.0939 0.3596 0.057 Uiso 1 1 calc R
C8 C 0.2069(4) 0.06143(8) 0.5796(2) 0.0386(6) Uani 1 1 d .
H8A H 0.2312 0.0376 0.5260 0.058 Uiso 1 1 calc R
H8B H 0.1485 0.0470 0.6326 0.058 Uiso 1 1 calc R
H8C H 0.3138 0.0755 0.6313 0.058 Uiso 1 1 calc R
C9 C 0.1913(6) 0.02357(12) 0.9120(3) 0.0810(13) Uani 1 1 d .
H9A H 0.0979 0.0078 0.9309 0.122 Uiso 1 1 calc R
H9B H 0.2980 0.0180 0.9791 0.122 Uiso 1 1 calc R
H9C H 0.2007 0.0113 0.8342 0.122 Uiso 1 1 calc R
C10 C 0.1269(4) 0.10761(12) 1.0456(3) 0.0588(8) Uani 1 1 d .
H10A H 0.0912 0.1404 1.0385 0.088 Uiso 1 1 calc R
H10B H 0.2368 0.1045 1.1112 0.088 Uiso 1 1 calc R
H10C H 0.0417 0.0885 1.0660 0.088 Uiso 1 1 calc R
C11 C -0.2553(5) 0.01928(11) 0.7218(3) 0.0645(10) Uani 1 1 d .
H11A H -0.1959 0.0092 0.6646 0.097 Uiso 1 1 calc R
H11B H -0.3771 0.0126 0.6855 0.097 Uiso 1 1 calc R
H11C H -0.2096 0.0024 0.8003 0.097 Uiso 1 1 calc R
C12 C -0.3032(4) 0.09790(11) 0.8810(3) 0.0495(7) Uani 1 1 d .
H12A H -0.2469 0.0780 0.9523 0.074 Uiso 1 1 calc R
H12B H -0.4264 0.0928 0.8554 0.074 Uiso 1 1 calc R
H12C H -0.2782 0.1307 0.9039 0.074 Uiso 1 1 calc R

loop_
_atom_site_aniso_label
_atom_site_aniso_U_11
_atom_site_aniso_U_22
_atom_site_aniso_U_33
_atom_site_aniso_U_23
_atom_site_aniso_U_13
_atom_site_aniso_U_12
Sc 0.0249(2) 0.0269(2) 0.0266(2) 0.00011(16) 0.01357(18) 0.00114(17)
Si1 0.0410(5) 0.0456(4) 0.0431(4) 0.0111(3) 0.0221(4) 0.0075(3)
Si2 0.0412(5) 0.0418(4) 0.0358(4) 0.0017(3) 0.0213(3) -0.0043(3)
N1 0.0247(11) 0.0353(10) 0.0328(11) -0.0048(8) 0.0108(9) -0.0055(8)
N2 0.0228(10) 0.0295(9) 0.0343(11) -0.0040(8) 0.0122(9) 0.0006(8)
N3 0.0353(12) 0.0399(11) 0.0261(10) -0.0036(8) 0.0099(9) -0.0065(9)
N4 0.0346(12) 0.0284(9) 0.0313(11) -0.0012(8) 0.0171(9) 0.0019(8)
N5 0.0387(12) 0.0316(10) 0.0327(11) 0.0013(8) 0.0223(10) 0.0009(9)
B1 0.0267(15) 0.0368(14) 0.0375(15) -0.0063(11) 0.0134(13) -0.0011(11)
B2 0.0268(15) 0.0368(14) 0.0324(15) -0.0048(11) 0.0120(12) -0.0024(11)
B3 0.0331(16) 0.0380(14) 0.0352(15) -0.0018(12) 0.0091(13) 0.0040(12)
B4 0.0398(17) 0.0314(13) 0.0350(15) 0.0006(11) 0.0178(14) -0.0039(11)
C1 0.0301(15) 0.0544(16) 0.0386(15) -0.0079(12) 0.0061(12) -0.0065(12)
C2 0.0375(15) 0.0382(13) 0.0469(16) -0.0029(11) 0.0179(13) -0.0120(11)
C3 0.0338(15) 0.0333(12) 0.0424(15) -0.0021(10) 0.0077(12) 0.0067(10)
C4 0.0279(14) 0.0409(13) 0.0553(17) -0.0145(12) 0.0228(13) -0.0022(11)
C5 0.0404(17) 0.0574(17) 0.0495(17) -0.0092(13) 0.0099(14) -0.0156(13)
C6 0.067(2) 0.0580(17) 0.0283(14) 0.0012(12) 0.0155(14) -0.0043(15)
C7 0.0422(16) 0.0379(13) 0.0447(15) -0.0032(11) 0.0294(13) -0.0015(11)
C8 0.0422(16) 0.0341(12) 0.0411(15) -0.0018(10) 0.0157(13) 0.0098(11)
C9 0.134(4) 0.060(2) 0.052(2) 0.0157(16) 0.033(2) 0.044(2)
C10 0.059(2) 0.069(2) 0.0389(16) -0.0069(14) 0.0026(15) 0.0048(16)
C11 0.085(3) 0.0495(17) 0.076(2) -0.0115(16) 0.049(2) -0.0254(17)
C12 0.0425(17) 0.0683(19) 0.0471(17) 0.0004(14) 0.0277(15) 0.0009(14)

loop_
_atom_type_symbol
_atom_type_description
_atom_type_scat_dispersion_real
_atom_type_scat_dispersion_imag
_atom_type_scat_source
C C 0.0033 0.0016 'International Tables Vol C Tables 4.2.6.8 and 6.1.1.4'
H H 0.0000 0.0000 'International Tables Vol C Tables 4.2.6.8 and 6.1.1.4'
N N 0.0061 0.0033 'International Tables Vol C Tables 4.2.6.8 and 6.1.1.4'
B B 0.0013 0.0007 'International Tables Vol C Tables 4.2.6.8 and 6.1.1.4'
Sc Sc 0.2519 0.3716 'International Tables Vol C Tables 4.2.6.8 and 6.1.1.4'
Si Si 0.0817 0.0704 'International Tables Vol C Tables 4.2.6.8 and 6.1.1.4'

loop_
_geom_angle_atom_site_label_1
_geom_angle_atom_site_label_2
_geom_angle_atom_site_label_3
_geom_angle
N5 Sc N4 107.58(7)
N5 Sc N2 103.38(7)
N4 Sc N2 148.60(7)
N5 Sc B1 116.38(9)
N4 Sc B1 86.30(8)
N2 Sc B1 75.32(8)
N5 Sc B3 125.34(10)
N4 Sc B3 77.38(8)
N2 Sc B3 89.05(8)
B1 Sc B3 118.26(10)
N5 Sc B4 97.81(8)
N4 Sc B4 32.90(8)
N2 Sc B4 145.83(8)
B1 Sc B4 118.23(9)
B3 Sc B4 56.78(9)
N5 Sc Si2 28.70(6)
N4 Sc Si2 109.20(5)
N2 Sc Si2 100.40(5)
B1 Sc Si2 144.04(7)
B3 Sc Si2 97.08(7)
B4 Sc Si2 85.64(6)
N5 Sc H10D 92.8(8)
N4 Sc H10D 83.2(8)
N2 Sc H10D 90.3(8)
B1 Sc H10D 25.8(8)
B3 Sc H10D 140.8(8)
B4 Sc H10D 115.3(8)
Si2 Sc H10D 121.5(8)
N5 Sc H10F 143.0(7)
N4 Sc H10F 80.0(6)
N2 Sc H10F 72.1(6)
B1 Sc H10F 26.6(6)
B3 Sc H10F 91.6(7)
B4 Sc H10F 105.5(6)
Si2 Sc H10F 168.5(6)
H10D Sc H10F 51.3(10)
N5 Sc H30A 153.0(7)
N4 Sc H30A 71.8(6)
N2 Sc H30A 83.0(6)
B1 Sc H30A 90.6(7)
B3 Sc H30A 27.7(7)
B4 Sc H30A 66.6(6)
Si2 Sc H30A 124.8(7)
H10D Sc H30A 113.5(10)
H10F Sc H30A 64.0(9)
N5 Sc H30B 102.1(7)
N4 Sc H30B 94.3(7)
N2 Sc H30B 84.1(7)
B1 Sc H30B 139.4(7)
B3 Sc H30B 25.5(7)
B4 Sc H30B 65.2(7)
Si2 Sc H30B 73.4(7)
H10D Sc H30B 164.9(11)
H10F Sc H30B 113.6(10)
H30A Sc H30B 51.9(10)
N5 Si1 C10 114.32(13)
N5 Si1 C9 114.25(15)
C10 Si1 C9 106.57(16)
N5 Si1 H1 112.5(13)
C10 Si1 H1 104.8(12)
C9 Si1 H1 103.4(13)
N5 Si2 C11 115.05(14)
N5 Si2 C12 114.78(12)
C11 Si2 C12 107.28(14)
N5 Si2 Sc 34.91(7)
C11 Si2 Sc 121.83(10)
C12 Si2 Sc 129.60(10)
N5 Si2 H2 107.7(11)
C11 Si2 H2 105.5(11)
C12 Si2 H2 105.7(11)
Sc Si2 H2 73.0(11)
C1 N1 C2 107.05(19)
C1 N1 B1 108.9(2)
C2 N1 B1 109.55(19)
C1 N1 B2 107.26(19)
C2 N1 B2 113.38(19)
B1 N1 B2 110.56(18)
C3 N2 C4 106.6(2)
C3 N2 B2 113.76(19)
C4 N2 B2 105.50(19)
C3 N2 Sc 116.58(14)
C4 N2 Sc 108.76(14)
B2 N2 Sc 105.11(14)
C6 N3 C5 106.5(2)
C6 N3 B3 110.0(2)
C5 N3 B3 109.1(2)
C6 N3 B4 113.7(2)
C5 N3 B4 106.7(2)
B3 N3 B4 110.60(19)
C7 N4 C8 107.05(19)
C7 N4 B4 116.2(2)
C8 N4 B4 106.33(19)
C7 N4 Sc 121.78(14)
C8 N4 Sc 107.94(14)
B4 N4 Sc 96.29(14)
Si2 N5 Si1 120.24(11)
Si2 N5 Sc 116.39(11)
Si1 N5 Sc 123.36(11)
N1 B1 Sc 107.65(16)
N1 B1 H10D 110.0(14)
Sc B1 H10D 52.1(14)
N1 B1 H10E 113.2(15)
Sc B1 H10E 139.0(14)
H10D B1 H10E 108(2)
N1 B1 H10F 108.7(12)
Sc B1 H10F 56.6(12)
H10D B1 H10F 105.5(18)
H10E B1 H10F 111.0(19)
N2 B2 N1 113.90(19)
N2 B2 H20A 105.7(14)
N1 B2 H20A 107.4(14)
N2 B2 H20B 106.7(14)
N1 B2 H20B 109.8(14)
H20A B2 H20B 113.4(19)
N3 B3 Sc 101.87(16)
N3 B3 H30A 108.5(12)
Sc B3 H30A 57.7(12)
N3 B3 H30B 105.3(13)
Sc B3 H30B 56.3(14)
H30A B3 H30B 109.9(18)
N3 B3 H30C 113.4(14)
Sc B3 H30C 144.3(14)
H30A B3 H30C 112.8(19)
H30B B3 H30C 106.6(19)
N4 B4 N3 115.85(19)
N4 B4 Sc 50.81(11)
N3 B4 Sc 90.69(14)
N4 B4 H40A 111.9(15)
N3 B4 H40A 106.9(15)
Sc B4 H40A 160.5(15)
N4 B4 H40B 106.5(16)
N3 B4 H40B 102.7(16)
Sc B4 H40B 70.1(16)
H40A B4 H40B 113(2)
N1 C1 H1A 109.5
N1 C1 H1B 109.5
H1A C1 H1B 109.5
N1 C1 H1C 109.5
H1A C1 H1C 109.5
H1B C1 H1C 109.5
N1 C2 H2A 109.5
N1 C2 H2B 109.5
H2A C2 H2B 109.5
N1 C2 H2C 109.5
H2A C2 H2C 109.5
H2B C2 H2C 109.5
N2 C3 H3A 109.5
N2 C3 H3B 109.5
H3A C3 H3B 109.5
N2 C3 H3C 109.5
H3A C3 H3C 109.5
H3B C3 H3C 109.5
N2 C4 H4A 109.5
N2 C4 H4B 109.5
H4A C4 H4B 109.5
N2 C4 H4C 109.5
H4A C4 H4C 109.5
H4B C4 H4C 109.5
N3 C5 H5A 109.5
N3 C5 H5B 109.5
H5A C5 H5B 109.5
N3 C5 H5C 109.5
H5A C5 H5C 109.5
H5B C5 H5C 109.5
N3 C6 H6A 109.5
N3 C6 H6B 109.5
H6A C6 H6B 109.5
N3 C6 H6C 109.5
H6A C6 H6C 109.5
H6B C6 H6C 109.5
N4 C7 H7A 109.5
N4 C7 H7B 109.5
H7A C7 H7B 109.5
N4 C7 H7C 109.5
H7A C7 H7C 109.5
H7B C7 H7C 109.5
N4 C8 H8A 109.5
N4 C8 H8B 109.5
H8A C8 H8B 109.5
N4 C8 H8C 109.5
H8A C8 H8C 109.5
H8B C8 H8C 109.5
Si1 C9 H9A 109.5
Si1 C9 H9B 109.5
H9A C9 H9B 109.5
Si1 C9 H9C 109.5
H9A C9 H9C 109.5
H9B C9 H9C 109.5
Si1 C10 H10A 109.5
Si1 C10 H10B 109.5
H10A C10 H10B 109.5
Si1 C10 H10C 109.5
H10A C10 H10C 109.5
H10B C10 H10C 109.5
Si2 C11 H11A 109.5
Si2 C11 H11B 109.5
H11A C11 H11B 109.5
Si2 C11 H11C 109.5
H11A C11 H11C 109.5
H11B C11 H11C 109.5
Si2 C12 H12A 109.5
Si2 C12 H12B 109.5
H12A C12 H12B 109.5
Si2 C12 H12C 109.5
H12A C12 H12C 109.5
H12B C12 H12C 109.5

loop_
_geom_bond_atom_site_label_1
_geom_bond_atom_site_label_2
_geom_bond_distance
Sc N5 2.0555(19)
Sc N4 2.2393(18)
Sc N2 2.2608(18)
Sc B1 2.574(3)
Sc B3 2.593(3)
Sc B4 2.872(3)
Sc Si2 3.2175(8)
Sc H10D 2.08(3)
Sc H10F 2.16(2)
Sc H30A 2.20(2)
Sc H30B 2.18(3)
Si1 N5 1.731(2)
Si1 C10 1.860(3)
Si1 C9 1.870(3)
Si1 H1 1.47(3)
Si2 N5 1.725(2)
Si2 C11 1.861(3)
Si2 C12 1.864(3)
Si2 H2 1.43(3)
N1 C1 1.487(3)
N1 C2 1.488(3)
N1 B1 1.572(3)
N1 B2 1.608(3)
N2 C3 1.487(3)
N2 C4 1.487(3)
N2 B2 1.567(3)
N3 C6 1.492(3)
N3 C5 1.492(3)
N3 B3 1.579(3)
N3 B4 1.595(4)
N4 C7 1.478(3)
N4 C8 1.491(3)
N4 B4 1.569(4)
B1 H10D 1.15(3)
B1 H10E 1.08(3)
B1 H10F 1.16(2)
B2 H20A 1.10(3)
B2 H20B 1.13(2)
B3 H30A 1.21(3)
B3 H30B 1.13(3)
B3 H30C 1.12(3)
B4 H40A 1.09(3)
B4 H40B 1.05(3)
C1 H1A 0.9800
C1 H1B 0.9800
C1 H1C 0.9800
C2 H2A 0.9800
C2 H2B 0.9800
C2 H2C 0.9800
C3 H3A 0.9800
C3 H3B 0.9800
C3 H3C 0.9800
C4 H4A 0.9800
C4 H4B 0.9800
C4 H4C 0.9800
C5 H5A 0.9800
C5 H5B 0.9800
C5 H5C 0.9800
C6 H6A 0.9800
C6 H6B 0.9800
C6 H6C 0.9800
C7 H7A 0.9800
C7 H7B 0.9800
C7 H7C 0.9800
C8 H8A 0.9800
C8 H8B 0.9800
C8 H8C 0.9800
C9 H9A 0.9800
C9 H9B 0.9800
C9 H9C 0.9800
C10 H10A 0.9800
C10 H10B 0.9800
C10 H10C 0.9800
C11 H11A 0.9800
C11 H11B 0.9800
C11 H11C 0.9800
C12 H12A 0.9800
C12 H12B 0.9800
C12 H12C 0.9800
